data_1527042
loop_
_publ_author_name
'Zhao, S.-L.'
'Zhang, H.-H.'
'Huang, C.-C.'
'Sun, R.-Q.'
'Zheng, X.-L.'
'Lin, Z.-Z.'
'Lin, Z.-H.'
'Wu, X.-Y.'

_publ_section_title
;
 Synthesis and crystal structure of Na10 (La Si W11 O39 (H2 O)4)2 * 22(H2
 O)
;
_journal_name_full 'Jiegon Huaxue'
_journal_page_first 451
_journal_page_last 454
_journal_volume 20
_journal_year 2001
_chemical_formula_sum 'H60 La2 Na10 O108 Si2 W22'
_chemical_name_systematic 'Na10 (La Si W11 O39 (H2 O)4)2 (H2 O)22'
_space_group_IT_number 14
_symmetry_space_group_name_Hall '-P 2yn'
_symmetry_space_group_name_H-M 'P 1 21/n 1'
_cell_angle_alpha 90
_cell_angle_beta 90.141
_cell_angle_gamma 90
_cell_formula_units_Z 2
_cell_length_a 17.9786
_cell_length_b 23.594
_cell_length_c 13.1289
_cell_volume 5569.093
_citation_journal_id_ASTM JHUADF
_cod_data_source_file Zhao_JHUADF_2001_1797.cif
_cod_data_source_block H60La2Na10O108Si2W22
_cod_original_sg_symbol_Hall '-P 2ybc (x-z,y,z)'
_cod_database_code 1527042

loop_
_symmetry_equiv_pos_as_xyz
x,y,z
-x+1/2,y+1/2,-z+1/2
-x,-y,-z
x-1/2,-y-1/2,z-1/2

loop_
_atom_site_label
_atom_site_type_symbol
_atom_site_fract_x
_atom_site_fract_y
_atom_site_fract_z
_atom_site_occupancy
_atom_site_U_iso_or_equiv
Na2 Na+1 0.8365 0.298 0.3838 1 0.0
O40 O-2 0.1138 0.1455 0.1583 1 0.0
O20 O-2 0.6041 0.0669 0.8341 1 0.0
Si1 Si+4 0.7785 0.1203 0.8542 1 0.0
O52 O-2 0.987 0.339 -0.033 0.5 0.0
O31 O-2 0.5748 0.17 0.7638 1 0.0
O29 O-2 0.7254 0.2519 0.8892 1 0.0
O37 O-2 0.7089 -0.0029 0.045 1 0.0
O51 O-2 0.205 0.9 0.63 0.5 0.0
O48 O-2 0.8122 0.3447 0.6927 1 0.0
O22 O-2 0.6072 0.0781 0.0388 1 0.0
O21 O-2 0.6266 0.1796 -0.0471 1 0.0
W7 W+6 0.6143 0.1025 0.7053 1 0.0
W6 W+6 0.8844 0.0809 0.6404 1 0.0
O36 O-2 0.8395 -0.0401 0.7825 1 0.0
O56 O-2 0.126 0.046 0.579 0.5 0.0
O24 O-2 0.8738 0.2713 0.8754 1 0.0
O4 O-2 0.6828 0.0444 0.6772 1 0.0
O10 O-2 0.7153 0.1486 0.7792 1 0.0
W1 W+6 0.8025 0.0442 0.0834 1 0.0
O59 O-2 0.382 0.869 0.611 0.5 0.0
O28 O-2 0.9438 0.0321 0.7218 1 0.0
O41 O-2 0.9703 0.2585 0.7114 1 0.0
W11 W+6 0.6685 0.1437 0.0697 1 0.0
O3 O-2 0.7383 0.0917 -0.047 1 0.0
O25 O-2 0.8247 0.0009 0.1854 1 0.0
O49 O-2 0.4691 0.128 -0.0674 1 0.0
O33 O-2 0.9858 0.1945 0.8752 1 0.0
O11 O-2 0.9596 0.0715 -0.0894 1 0.0
O14 O-2 0.8203 0.018 0.6129 1 0.0
O23 O-2 0.6757 0.2438 0.6966 1 0.0
O17 O-2 0.5375 0.0779 0.6429 1 0.0
O1 O-2 0.8365 0.1687 0.886 1 0.0
O13 O-2 0.9745 -0.0448 0.8828 1 0.0
O44 O-2 0.7589 0.3798 0.5021 1 0.0
O19 O-2 0.7993 0.3075 0.0468 1 0.0
O2 O-2 0.8952 0.2208 0.0572 1 0.0
O53 O-2 0.938 0.231 0.482 0.5 0.0
O6 O-2 0.7006 -0.0132 0.843 1 0.0
W2 W+6 0.9138 0.0121 0.8616 1 0.0
O39 O-2 0.9242 0.1448 0.7086 1 0.0
O47 O-2 0.082 0.1045 0.7401 1 0.0
W8 W+6 0.8179 0.2438 -0.0128 1 0.0
O7 O-2 0.8225 0.2244 0.6987 1 0.0
O27 O-2 0.8702 0.0969 0.0852 1 0.0
Na4 Na+1 0.4688 0.1289 0.1428 1 0.0
O43 O-2 0.1103 0.1251 -0.0619 1 0.0
O35 O-2 0.0532 0.2445 0.0593 1 0.0
Na3 Na+1 0.8842 0.4018 0.114 1 0.0
O32 O-2 0.7237 -0.072 0.6584 1 0.0
O46 O-2 0.4274 0.1982 0.7153 1 0.0
O50 O-2 0.5631 0.4126 0.885 0.5 0.0
Na1 Na+1 0.0618 -0.0493 0.6805 1 0.0
O15 O-2 0.5778 0.2786 0.851 1 0.0
O26 O-2 0.7471 0.1961 0.0604 1 0.0
O9 O-2 0.8205 0.0684 0.7931 1 0.0
O34 O-2 0.9651 0.1597 0.2381 1 0.0
O18 O-2 0.7279 0.0934 0.1475 1 0.0
O38 O-2 0.7486 0.2308 0.5155 1 0.0
W9 W+6 0.9192 0.2139 0.788 1 0.0
W5 W+6 0.7556 -0.0121 0.7195 1 0.0
O16 O-2 0.8476 0.0048 -0.0261 1 0.0
O55 O-2 0.595 0.306 0.098 0.5 0.0
O42 O-2 0.5742 -0.0269 -0.0427 1 0.0
Na5 Na+1 0.1225 0.2535 0.8443 1 0.0
O54 O-2 0.183 0.8109 0.727 0.5 0.0
O45 O-2 0.6732 0.3625 -0.0302 1 0.0
W4 W+6 0.6415 0.0216 -0.0543 1 0.0
O57 O-2 0.48 -0.032 0.773 0.5 0.0
W3 W+6 0.6417 0.2247 0.8342 1 0.0
O58 O-2 0.222 0.197 0.745 0.5 0.0
W10 W+6 0.7454 0.1954 0.6273 1 0.0
O8 O-2 0.8042 0.1295 0.6007 1 0.0
O30 O-2 0.9371 0.0798 0.5312 1 0.0
La1 La+3 0.9931 0.1432 0.045 1 0.0
O5 O-2 0.6567 0.1472 0.6006 1 0.0
O12 O-2 0.617 0.1722 0.1659 1 0.0
